data_1535300
loop_
_publ_author_name
'Sykora, R.E.'
'King, J.E.'
'Ilies, A.J.'
'Albrecht-Schmitt, T.E.'

_publ_section_title
;
 Hydrothermal synthesis, structure, and catalytic properties of U O2 Sb2
 O4
;
_journal_name_full 'Journal of Solid State Chemistry'
_journal_page_first 1717
_journal_page_last 1722
_journal_volume 177
_journal_year 2004
_chemical_formula_sum 'O6 Sb2 U'
_chemical_name_systematic '(U O2) (Sb2 O4)'
_space_group_IT_number 12
_symmetry_space_group_name_Hall '-C 2y'
_symmetry_space_group_name_H-M 'C 1 2/m 1'
_cell_angle_alpha 90
_cell_angle_beta 104.165
_cell_angle_gamma 90
_cell_formula_units_Z 2
_cell_length_a 13.49
_cell_length_b 4.0034
_cell_length_c 5.1419
_cell_volume 269.250
_citation_journal_id_ASTM JSSCBI
_cod_data_source_file Sykora_JSSCBI_2004_1226.cif
_cod_data_source_block O6Sb2U1
_cod_original_cell_volume 269.2495
_cod_original_formula_sum 'O6 Sb2 U1'
_cod_database_code 1535300

loop_
_symmetry_equiv_pos_as_xyz
x,y,z
-x,y,-z
-x,-y,-z
x,-y,z
x+1/2,y+1/2,z
-x+1/2,y+1/2,-z
-x+1/2,-y+1/2,-z
x+1/2,-y+1/2,z

loop_
_atom_site_label
_atom_site_type_symbol
_atom_site_fract_x
_atom_site_fract_y
_atom_site_fract_z
_atom_site_occupancy
_atom_site_U_iso_or_equiv
O3 O-2 0.4171 0 0.1661 1 0.0
O2 O-2 0.1963 -0.5 0.4013 1 0.0
U1 U+6 0.5 0 0.5 1 0.0
O1 O-2 0.4309 -0.5 0.6202 1 0.0
Sb1 Sb+3 0.30844 -0.5 0.75725 1 0.0
